data_4325474
loop_
_publ_author_name
'Shinya Ikeda'
'Motoki Toganoh'
'Hiroyuki Furuta'

_publ_section_title
;
 Synthesis, Reactivity, and Properties of N-Fused Porphyrin Manganese(I)
 Tricarbonyl Complexes
;
_journal_name_full 'Inorganic Chemistry'
_journal_page_first 6029
_journal_page_last 6043
_journal_paper_doi 10.1021/ic2000393
_journal_volume 50
_journal_year 2011
_chemical_formula_moiety 'C47 H27 Mn N4 O3, C H2 Cl2'
_chemical_formula_sum 'C48 H29 Cl2 Mn N4 O3'
_chemical_formula_weight 835.59
_chemical_name_systematic
; 
 ? 
;
_space_group_IT_number 14
_symmetry_cell_setting monoclinic
_symmetry_Int_Tables_number 14
_symmetry_space_group_name_Hall '-P 2yn'
_symmetry_space_group_name_H-M 'P 1 21/n 1'
_atom_sites_solution_hydrogens geom
_atom_sites_solution_primary direct
_atom_sites_solution_secondary difmap
_audit_creation_method SHELXL-97
_cell_angle_alpha 90.00
_cell_angle_beta 102.227(4)
_cell_angle_gamma 90.00
_cell_formula_units_Z 4
_cell_length_a 15.007(2)
_cell_length_b 12.5455(19)
_cell_length_c 21.150(3)
_cell_measurement_reflns_used 5873
_cell_measurement_temperature 243(2)
_cell_measurement_theta_max 30.23
_cell_measurement_theta_min 2.23
_cell_volume 3891.6(10)
_computing_cell_refinement 'Bruker SMART'
_computing_data_collection 'Bruker SMART'
_computing_data_reduction 'Bruker SAINT'
_computing_structure_refinement 'SHELXL-97 (Sheldrick, 1997)'
_computing_structure_solution 'SHELXS-97 (Sheldrick, 1990)'
_diffrn_ambient_temperature 243(2)
_diffrn_measured_fraction_theta_full 0.999
_diffrn_measured_fraction_theta_max 0.999
_diffrn_measurement_device_type 'CCD area detector'
_diffrn_measurement_method 'phi and omega scans'
_diffrn_radiation_monochromator graphite
_diffrn_radiation_source 'fine-focus sealed tube'
_diffrn_radiation_type MoK\a
_diffrn_radiation_wavelength 0.71069
_diffrn_reflns_av_R_equivalents 0.0990
_diffrn_reflns_av_sigmaI/netI 0.0883
_diffrn_reflns_limit_h_max 17
_diffrn_reflns_limit_h_min -17
_diffrn_reflns_limit_k_max 14
_diffrn_reflns_limit_k_min -14
_diffrn_reflns_limit_l_max 15
_diffrn_reflns_limit_l_min -25
_diffrn_reflns_number 21685
_diffrn_reflns_theta_full 25.10
_diffrn_reflns_theta_max 25.10
_diffrn_reflns_theta_min 1.52
_exptl_absorpt_coefficient_mu 0.526
_exptl_absorpt_correction_T_max 0.9895
_exptl_absorpt_correction_T_min 0.9020
_exptl_absorpt_correction_type empirical
_exptl_absorpt_process_details 'SADABS, Sheldrick 1996'
_exptl_crystal_colour 'reddish violet'
_exptl_crystal_density_diffrn 1.426
_exptl_crystal_description plate
_exptl_crystal_F_000 1712
_exptl_crystal_size_max 0.20
_exptl_crystal_size_mid 0.11
_exptl_crystal_size_min 0.02
_refine_diff_density_max 0.653
_refine_diff_density_min -0.374
_refine_diff_density_rms 0.065
_refine_ls_extinction_method none
_refine_ls_goodness_of_fit_ref 0.934
_refine_ls_hydrogen_treatment constr
_refine_ls_matrix_type full
_refine_ls_number_parameters 523
_refine_ls_number_reflns 6915
_refine_ls_number_restraints 0
_refine_ls_restrained_S_all 0.934
_refine_ls_R_factor_all 0.0903
_refine_ls_R_factor_gt 0.0582
_refine_ls_shift/su_max 0.001
_refine_ls_shift/su_mean 0.000
_refine_ls_structure_factor_coef Fsqd
_refine_ls_weighting_details 'calc w=1/[\s^2^(Fo^2^)+(0.0695P)^2^+0.0000P] where P=(Fo^2^+2Fc^2^)/3'
_refine_ls_weighting_scheme calc
_refine_ls_wR_factor_gt 0.1239
_refine_ls_wR_factor_ref 0.1351
_reflns_number_gt 4626
_reflns_number_total 6915
_reflns_threshold_expression >2sigma(I)
_cod_data_source_file ic2000393_si_003.cif
_cod_data_source_block Mn(NFTPP)(CO)3
_cod_original_cell_volume 3891.7(11)
_cod_original_sg_symbol_H-M 'P 21/n '
_cod_database_code 4325474

loop_
_symmetry_equiv_pos_as_xyz
'x, y, z'
'-x+1/2, y+1/2, -z+1/2'
'-x, -y, -z'
'x-1/2, -y-1/2, z-1/2'

loop_
_atom_site_label
_atom_site_type_symbol
_atom_site_fract_x
_atom_site_fract_y
_atom_site_fract_z
_atom_site_U_iso_or_equiv
_atom_site_adp_type
_atom_site_occupancy
_atom_site_symmetry_multiplicity
_atom_site_calc_flag
_atom_site_refinement_flags
N1 n 1.03563(17) 0.12168(18) 0.81769(11) 0.0318(6) Uani 1 1 d .
C1 C 0.9932(2) 0.0315(2) 0.81345(14) 0.0293(7) Uani 1 1 d .
C2 C 1.0148(2) -0.0413(2) 0.76672(14) 0.0330(7) Uani 1 1 d .
C3 C 1.0817(2) 0.0104(2) 0.74182(15) 0.0362(7) Uani 1 1 d .
H1 H 1.1109 -0.0155 0.7098 0.043 Uiso 1 1 calc R
C4 C 1.0973(2) 0.1104(2) 0.77421(15) 0.0344(7) Uani 1 1 d .
C5 C 1.1655(2) 0.1849(2) 0.77506(15) 0.0339(7) Uani 1 1 d .
C6 C 1.1817(2) 0.2677(2) 0.82231(15) 0.0336(7) Uani 1 1 d .
C7 C 1.2675(2) 0.3164(2) 0.85016(16) 0.0400(8) Uani 1 1 d .
H2 H 1.3201 0.3163 0.8327 0.048 Uiso 1 1 calc R
C8 C 1.2585(2) 0.3628(2) 0.90648(16) 0.0404(8) Uani 1 1 d .
H3 H 1.3036 0.4007 0.9354 0.049 Uiso 1 1 calc R
C9 C 1.1667(2) 0.3426(2) 0.91331(15) 0.0328(7) Uani 1 1 d .
C10 C 1.1313(2) 0.3484(2) 0.97001(14) 0.0322(7) Uani 1 1 d .
C11 C 1.0563(2) 0.2877(2) 0.97902(14) 0.0308(7) Uani 1 1 d .
C12 C 1.0280(2) 0.2746(2) 1.03909(15) 0.0365(7) Uani 1 1 d .
H4 H 1.0512 0.3111 1.0779 0.044 Uiso 1 1 calc R
C13 C 0.9613(2) 0.1998(2) 1.02946(15) 0.0365(8) Uani 1 1 d .
H5 H 0.9303 0.1743 1.0606 0.044 Uiso 1 1 calc R
C14 C 0.9467(2) 0.1662(2) 0.96280(14) 0.0304(7) Uani 1 1 d .
C15 C 0.8822(2) 0.0831(2) 0.93865(14) 0.0303(7) Uani 1 1 d .
C16 C 0.8724(2) 0.0117(2) 0.88713(14) 0.0326(7) Uani 1 1 d .
C17 C 0.8055(2) -0.0716(2) 0.87568(15) 0.0392(8) Uani 1 1 d .
H6 H 0.7564 -0.0773 0.8966 0.047 Uiso 1 1 calc R
C18 C 0.8227(2) -0.1418(2) 0.83012(15) 0.0395(8) Uani 1 1 d .
H7 H 0.7884 -0.2031 0.8156 0.047 Uiso 1 1 calc R
C19 C 0.9004(2) -0.1067(2) 0.80874(14) 0.0342(7) Uani 1 1 d .
C20 C 0.9558(2) -0.1310(2) 0.76474(14) 0.0322(7) Uani 1 1 d .
N2 n 1.12112(17) 0.29041(17) 0.86042(12) 0.0311(6) Uani 1 1 d .
N3 n 1.00322(16) 0.22205(17) 0.93271(11) 0.0289(6) Uani 1 1 d .
N4 n 0.92669(17) -0.01052(17) 0.84158(12) 0.0308(6) Uani 1 1 d .
C21 C 1.2333(2) 0.1729(2) 0.73303(15) 0.0353(7) Uani 1 1 d .
C22 C 1.2860(2) 0.0820(3) 0.73478(17) 0.0456(9) Uani 1 1 d .
H8 H 1.2784 0.0253 0.7622 0.055 Uiso 1 1 calc R
C23 C 1.3496(3) 0.0740(3) 0.69636(19) 0.0538(10) Uani 1 1 d .
H9 H 1.3850 0.0119 0.6977 0.065 Uiso 1 1 calc R
C24 C 1.3611(3) 0.1561(3) 0.65649(17) 0.0541(10) Uani 1 1 d .
H10 H 1.4041 0.1500 0.6302 0.065 Uiso 1 1 calc R
C25 C 1.3105(3) 0.2473(3) 0.65452(19) 0.0602(11) Uani 1 1 d .
H11 H 1.3189 0.3036 0.6270 0.072 Uiso 1 1 calc R
C26 C 1.2470(3) 0.2563(3) 0.69317(17) 0.0501(9) Uani 1 1 d .
H12 H 1.2129 0.3194 0.6923 0.060 Uiso 1 1 calc R
C27 C 1.1838(2) 0.4122(2) 1.02469(15) 0.0361(8) Uani 1 1 d .
C28 C 1.1834(3) 0.5218(3) 1.02110(19) 0.0678(12) Uani 1 1 d .
H13 H 1.1491 0.5560 0.9844 0.081 Uiso 1 1 calc R
C29 C 1.2329(4) 0.5815(4) 1.0710(3) 0.0955(18) Uani 1 1 d .
H14 H 1.2317 0.6562 1.0681 0.115 Uiso 1 1 calc R
C30 C 1.2833(4) 0.5339(4) 1.1243(2) 0.0888(17) Uani 1 1 d .
H15 H 1.3166 0.5752 1.1583 0.107 Uiso 1 1 calc R
C31 C 1.2852(3) 0.4252(4) 1.1280(2) 0.0789(13) Uani 1 1 d .
H16 H 1.3208 0.3917 1.1645 0.095 Uiso 1 1 calc R
C32 C 1.2353(3) 0.3642(3) 1.07883(17) 0.0567(10) Uani 1 1 d .
H17 H 1.2365 0.2895 1.0822 0.068 Uiso 1 1 calc R
C33 C 0.8147(2) 0.0616(2) 0.98137(14) 0.0310(7) Uani 1 1 d .
C34 C 0.8300(2) -0.0197(3) 1.02644(17) 0.0484(9) Uani 1 1 d .
H18 H 0.8839 -0.0601 1.0317 0.058 Uiso 1 1 calc R
C35 C 0.7671(3) -0.0425(3) 1.06387(18) 0.0585(10) Uani 1 1 d .
H19 H 0.7785 -0.0980 1.0944 0.070 Uiso 1 1 calc R
C36 C 0.6887(3) 0.0156(3) 1.05657(19) 0.0591(11) Uani 1 1 d .
H20 H 0.6459 -0.0001 1.0819 0.071 Uiso 1 1 calc R
C37 C 0.6727(3) 0.0963(3) 1.0125(2) 0.0598(11) Uani 1 1 d .
H21 H 0.6190 0.1369 1.0078 0.072 Uiso 1 1 calc R
C38 C 0.7355(2) 0.1190(3) 0.97441(18) 0.0469(9) Uani 1 1 d .
H22 H 0.7235 0.1741 0.9437 0.056 Uiso 1 1 calc R
C39 C 0.9531(2) -0.2279(2) 0.72629(15) 0.0341(7) Uani 1 1 d .
C40 C 0.9169(2) -0.3224(2) 0.74319(16) 0.0412(8) Uani 1 1 d .
H23 H 0.8920 -0.3247 0.7804 0.049 Uiso 1 1 calc R
C41 C 0.9165(3) -0.4133(3) 0.70656(19) 0.0517(9) Uani 1 1 d .
H24 H 0.8899 -0.4762 0.7181 0.062 Uiso 1 1 calc R
C42 C 0.9551(3) -0.4120(3) 0.6533(2) 0.0607(11) Uani 1 1 d .
H25 H 0.9562 -0.4744 0.6289 0.073 Uiso 1 1 calc R
C43 C 0.9921(3) -0.3193(3) 0.63570(19) 0.0600(11) Uani 1 1 d .
H26 H 1.0184 -0.3186 0.5991 0.072 Uiso 1 1 calc R
C44 C 0.9911(2) -0.2276(3) 0.67119(16) 0.0440(8) Uani 1 1 d .
H27 H 1.0161 -0.1644 0.6584 0.053 Uiso 1 1 calc R
Mn1 Mn 0.98748(3) 0.26399(3) 0.83814(2) 0.03024(15) Uani 1 1 d .
C45 C 0.9612(2) 0.4003(3) 0.85630(15) 0.0381(8) Uani 1 1 d .
O1 O 0.94802(18) 0.48832(18) 0.86548(13) 0.0589(7) Uani 1 1 d .
C46 C 0.8673(3) 0.2332(2) 0.81806(15) 0.0396(8) Uani 1 1 d .
O2 O 0.7900(2) 0.2207(2) 0.80161(14) 0.0702(8) Uani 1 1 d .
C47 C 0.9755(3) 0.3021(2) 0.75479(18) 0.0445(9) Uani 1 1 d .
O3 O 0.9624(2) 0.3255(2) 0.70130(13) 0.0783(10) Uani 1 1 d .
C48 C 0.5023(6) 0.3210(8) 0.0782(4) 0.174(4) Uani 1 1 d .
H28 H 0.5382 0.2936 0.1191 0.209 Uiso 1 1 calc R
H29 H 0.4606 0.3752 0.0886 0.209 Uiso 1 1 calc R
Cl1 Cl 0.44078(15) 0.22137(19) 0.03882(9) 0.1492(8) Uani 1 1 d .
Cl2 Cl 0.5760(3) 0.3816(2) 0.0354(2) 0.2695(18) Uani 1 1 d .

loop_
_atom_site_aniso_label
_atom_site_aniso_U_11
_atom_site_aniso_U_22
_atom_site_aniso_U_33
_atom_site_aniso_U_23
_atom_site_aniso_U_13
_atom_site_aniso_U_12
N1 0.0339(16) 0.0302(13) 0.0352(14) -0.0029(11) 0.0160(12) -0.0020(11)
C1 0.0318(18) 0.0281(15) 0.0291(15) -0.0004(12) 0.0090(14) 0.0017(13)
C2 0.0346(19) 0.0324(16) 0.0323(16) -0.0007(13) 0.0074(14) 0.0031(13)
C3 0.040(2) 0.0363(17) 0.0362(17) -0.0066(14) 0.0168(15) 0.0002(14)
C4 0.038(2) 0.0335(16) 0.0351(17) 0.0003(14) 0.0162(15) 0.0011(14)
C5 0.036(2) 0.0327(16) 0.0364(17) 0.0013(14) 0.0162(15) 0.0017(14)
C6 0.038(2) 0.0308(15) 0.0359(17) 0.0026(14) 0.0173(15) -0.0008(13)
C7 0.038(2) 0.0411(18) 0.046(2) 0.0009(15) 0.0198(17) -0.0062(14)
C8 0.038(2) 0.0414(18) 0.0428(19) -0.0017(15) 0.0103(16) -0.0098(15)
C9 0.0359(19) 0.0265(15) 0.0370(17) -0.0006(13) 0.0099(15) -0.0039(13)
C10 0.0331(18) 0.0303(15) 0.0324(16) -0.0006(13) 0.0054(14) -0.0007(13)
C11 0.0331(19) 0.0298(15) 0.0304(16) -0.0036(13) 0.0088(14) 0.0014(13)
C12 0.039(2) 0.0408(17) 0.0317(17) -0.0083(14) 0.0123(15) -0.0008(15)
C13 0.034(2) 0.0448(18) 0.0342(17) -0.0026(14) 0.0161(15) -0.0015(14)
C14 0.0297(18) 0.0322(15) 0.0313(16) 0.0011(13) 0.0107(14) 0.0058(13)
C15 0.0280(18) 0.0333(16) 0.0314(16) 0.0009(13) 0.0104(14) 0.0044(13)
C16 0.0317(18) 0.0336(16) 0.0337(17) 0.0021(13) 0.0093(14) 0.0017(13)
C17 0.035(2) 0.0446(18) 0.0405(18) -0.0014(15) 0.0138(16) -0.0050(15)
C18 0.037(2) 0.0395(17) 0.0415(19) -0.0029(15) 0.0080(16) -0.0100(14)
C19 0.0362(19) 0.0316(16) 0.0338(17) -0.0011(13) 0.0054(15) -0.0039(13)
C20 0.0297(18) 0.0314(16) 0.0346(17) -0.0022(13) 0.0050(14) 0.0017(13)
N2 0.0323(15) 0.0295(13) 0.0331(14) -0.0013(11) 0.0108(12) -0.0035(11)
N3 0.0282(15) 0.0304(12) 0.0301(13) -0.0014(11) 0.0106(11) -0.0007(10)
N4 0.0302(15) 0.0293(13) 0.0350(14) -0.0037(11) 0.0118(12) -0.0045(10)
C21 0.0342(19) 0.0392(17) 0.0355(17) -0.0049(14) 0.0139(15) -0.0050(14)
C22 0.049(2) 0.0411(18) 0.052(2) -0.0031(16) 0.0224(19) -0.0033(16)
C23 0.043(2) 0.055(2) 0.068(3) -0.017(2) 0.023(2) -0.0004(17)
C24 0.044(2) 0.077(3) 0.049(2) -0.014(2) 0.0271(19) -0.009(2)
C25 0.060(3) 0.074(3) 0.055(2) 0.014(2) 0.032(2) -0.004(2)
C26 0.051(2) 0.051(2) 0.055(2) 0.0081(17) 0.0275(19) 0.0046(17)
C27 0.037(2) 0.0383(17) 0.0360(18) -0.0051(14) 0.0140(16) -0.0073(14)
C28 0.100(4) 0.041(2) 0.055(2) -0.0052(18) 0.000(2) -0.012(2)
C29 0.147(6) 0.056(3) 0.082(4) -0.022(3) 0.020(4) -0.044(3)
C30 0.090(4) 0.109(4) 0.066(3) -0.040(3) 0.015(3) -0.056(3)
C31 0.068(3) 0.101(4) 0.057(3) -0.008(3) -0.011(2) -0.010(3)
C32 0.062(3) 0.054(2) 0.048(2) -0.0018(18) -0.001(2) -0.0087(19)
C33 0.0306(18) 0.0306(15) 0.0339(17) -0.0027(13) 0.0113(14) -0.0023(13)
C34 0.044(2) 0.051(2) 0.054(2) 0.0144(17) 0.0193(19) 0.0115(16)
C35 0.064(3) 0.061(2) 0.053(2) 0.0218(19) 0.020(2) -0.003(2)
C36 0.051(3) 0.081(3) 0.054(2) 0.001(2) 0.032(2) -0.016(2)
C37 0.045(2) 0.072(3) 0.071(3) 0.002(2) 0.029(2) 0.0110(19)
C38 0.045(2) 0.0444(19) 0.056(2) 0.0119(17) 0.0215(19) 0.0070(16)
C39 0.0292(18) 0.0322(16) 0.0384(17) -0.0041(14) 0.0015(14) 0.0040(13)
C40 0.038(2) 0.0361(18) 0.048(2) -0.0040(15) 0.0057(16) 0.0025(14)
C41 0.057(3) 0.0320(18) 0.062(2) -0.0059(17) 0.003(2) -0.0005(16)
C42 0.071(3) 0.043(2) 0.065(3) -0.0209(19) 0.006(2) 0.0022(19)
C43 0.067(3) 0.062(2) 0.055(2) -0.017(2) 0.023(2) 0.003(2)
C44 0.048(2) 0.0417(18) 0.0454(19) -0.0087(16) 0.0164(17) -0.0022(15)
Mn1 0.0325(3) 0.0292(3) 0.0302(3) -0.0011(2) 0.0094(2) 0.00078(19)
C45 0.037(2) 0.042(2) 0.0366(18) 0.0008(15) 0.0114(16) -0.0020(15)
O1 0.074(2) 0.0347(14) 0.0720(18) -0.0054(12) 0.0253(16) 0.0087(12)
C46 0.042(2) 0.0381(18) 0.0370(18) 0.0043(15) 0.0050(16) 0.0004(15)
O2 0.0387(18) 0.0795(19) 0.082(2) 0.0186(16) -0.0111(15) -0.0083(14)
C47 0.058(2) 0.0347(17) 0.043(2) -0.0044(16) 0.0140(18) 0.0042(16)
O3 0.135(3) 0.0648(17) 0.0366(15) 0.0134(13) 0.0226(17) 0.0248(17)
C48 0.191(9) 0.229(9) 0.116(6) -0.039(6) 0.065(6) -0.063(8)
Cl1 0.1270(17) 0.231(2) 0.0943(11) -0.0063(13) 0.0344(11) 0.0382(15)
Cl2 0.275(4) 0.141(2) 0.394(5) 0.033(3) 0.073(4) 0.012(2)

loop_
_atom_type_symbol
_atom_type_description
_atom_type_scat_dispersion_real
_atom_type_scat_dispersion_imag
_atom_type_scat_source
C C 0.0033 0.0016 'International Tables Vol C Tables 4.2.6.8 and 6.1.1.4'
H H 0.0000 0.0000 'International Tables Vol C Tables 4.2.6.8 and 6.1.1.4'
N N 0.0061 0.0033 'International Tables Vol C Tables 4.2.6.8 and 6.1.1.4'
O O 0.0106 0.0060 'International Tables Vol C Tables 4.2.6.8 and 6.1.1.4'
Mn Mn 0.3368 0.7283 'International Tables Vol C Tables 4.2.6.8 and 6.1.1.4'
Cl Cl 0.1484 0.1585 'International Tables Vol C Tables 4.2.6.8 and 6.1.1.4'

loop_
_geom_angle_atom_site_label_1
_geom_angle_atom_site_label_2
_geom_angle_atom_site_label_3
_geom_angle
C1 N1 C4 104.1(2)
C1 N1 Mn1 126.8(2)
C4 N1 Mn1 122.21(17)
N1 C1 N4 134.4(3)
N1 C1 C2 115.2(3)
N4 C1 C2 110.2(2)
C3 C2 C20 148.3(3)
C3 C2 C1 104.5(2)
C20 C2 C1 107.1(3)
C2 C3 C4 106.8(3)
C2 C3 H1 126.6
C4 C3 H1 126.6
C5 C4 C3 130.4(3)
C5 C4 N1 119.9(3)
C3 C4 N1 109.2(2)
C4 C5 C6 121.1(3)
C4 C5 C21 121.3(3)
C6 C5 C21 117.0(3)
N2 C6 C5 122.0(3)
N2 C6 C7 108.7(3)
C5 C6 C7 127.1(3)
C8 C7 C6 107.2(3)
C8 C7 H2 126.4
C6 C7 H2 126.4
C7 C8 C9 106.8(3)
C7 C8 H3 126.6
C9 C8 H3 126.6
N2 C9 C10 120.8(3)
N2 C9 C8 109.3(3)
C10 C9 C8 128.1(3)
C11 C10 C9 123.0(3)
C11 C10 C27 119.6(3)
C9 C10 C27 117.0(3)
N3 C11 C10 125.4(3)
N3 C11 C12 108.9(2)
C10 C11 C12 125.4(3)
C13 C12 C11 107.1(3)
C13 C12 H4 126.4
C11 C12 H4 126.4
C12 C13 C14 107.7(3)
C12 C13 H5 126.2
C14 C13 H5 126.2
N3 C14 C15 130.3(3)
N3 C14 C13 109.1(3)
C15 C14 C13 120.6(3)
C16 C15 C14 133.9(3)
C16 C15 C33 112.2(3)
C14 C15 C33 113.6(2)
C15 C16 N4 132.7(3)
C15 C16 C17 123.7(3)
N4 C16 C17 103.0(2)
C18 C17 C16 111.0(3)
C18 C17 H6 124.5
C16 C17 H6 124.5
C17 C18 C19 108.5(3)
C17 C18 H7 125.8
C19 C18 H7 125.8
C20 C19 N4 111.7(3)
C20 C19 C18 142.2(3)
N4 C19 C18 105.9(2)
C19 C20 C2 105.1(2)
C19 C20 C39 126.8(3)
C2 C20 C39 128.1(3)
C9 N2 C6 107.8(3)
C9 N2 Mn1 125.9(2)
C6 N2 Mn1 126.1(2)
C14 N3 C11 107.2(2)
C14 N3 Mn1 129.8(2)
C11 N3 Mn1 117.94(18)
C1 N4 C19 105.6(2)
C1 N4 C16 142.9(2)
C19 N4 C16 111.3(2)
C22 C21 C26 118.8(3)
C22 C21 C5 121.6(3)
C26 C21 C5 119.6(3)
C23 C22 C21 120.3(3)
C23 C22 H8 119.8
C21 C22 H8 119.8
C24 C23 C22 120.2(3)
C24 C23 H9 119.9
C22 C23 H9 119.9
C23 C24 C25 120.5(3)
C23 C24 H10 119.7
C25 C24 H10 119.7
C24 C25 C26 119.8(3)
C24 C25 H11 120.1
C26 C25 H11 120.1
C21 C26 C25 120.4(3)
C21 C26 H12 119.8
C25 C26 H12 119.8
C28 C27 C32 118.6(3)
C28 C27 C10 119.9(3)
C32 C27 C10 121.5(3)
C27 C28 C29 120.3(4)
C27 C28 H13 119.8
C29 C28 H13 119.8
C30 C29 C28 120.9(4)
C30 C29 H14 119.5
C28 C29 H14 119.5
C29 C30 C31 119.3(4)
C29 C30 H15 120.4
C31 C30 H15 120.4
C30 C31 C32 120.7(4)
C30 C31 H16 119.7
C32 C31 H16 119.7
C27 C32 C31 120.3(4)
C27 C32 H17 119.9
C31 C32 H17 119.9
C38 C33 C34 118.4(3)
C38 C33 C15 121.0(3)
C34 C33 C15 120.5(3)
C33 C34 C35 120.8(3)
C33 C34 H18 119.6
C35 C34 H18 119.6
C36 C35 C34 120.1(3)
C36 C35 H19 120.0
C34 C35 H19 120.0
C37 C36 C35 119.8(3)
C37 C36 H20 120.1
C35 C36 H20 120.1
C36 C37 C38 120.3(3)
C36 C37 H21 119.9
C38 C37 H21 119.9
C33 C38 C37 120.6(3)
C33 C38 H22 119.7
C37 C38 H22 119.7
C40 C39 C44 117.9(3)
C40 C39 C20 122.5(3)
C44 C39 C20 119.6(3)
C41 C40 C39 121.3(3)
C41 C40 H23 119.3
C39 C40 H23 119.3
C42 C41 C40 120.0(3)
C42 C41 H24 120.0
C40 C41 H24 120.0
C41 C42 C43 119.9(3)
C41 C42 H25 120.1
C43 C42 H25 120.1
C42 C43 C44 120.5(4)
C42 C43 H26 119.7
C44 C43 H26 119.7
C43 C44 C39 120.3(3)
C43 C44 H27 119.8
C39 C44 H27 119.8
C47 Mn1 C46 86.50(16)
C47 Mn1 C45 88.63(14)
C46 Mn1 C45 90.01(14)
C47 Mn1 N2 94.25(14)
C46 Mn1 N2 177.25(12)
C45 Mn1 N2 92.66(12)
C47 Mn1 N1 89.48(12)
C46 Mn1 N1 98.42(12)
C45 Mn1 N1 171.23(13)
N2 Mn1 N1 78.95(10)
C47 Mn1 N3 178.99(14)
C46 Mn1 N3 94.49(12)
C45 Mn1 N3 91.19(12)
N2 Mn1 N3 84.77(10)
N1 Mn1 N3 90.56(9)
O1 C45 Mn1 175.9(3)
O2 C46 Mn1 174.2(3)
O3 C47 Mn1 175.9(4)
Cl1 C48 Cl2 114.4(4)
Cl1 C48 H28 108.7
Cl2 C48 H28 108.7
Cl1 C48 H29 108.7
Cl2 C48 H29 108.7
H28 C48 H29 107.6

loop_
_geom_bond_atom_site_label_1
_geom_bond_atom_site_label_2
_geom_bond_distance
N1 C1 1.292(4)
N1 C4 1.444(4)
N1 Mn1 2.007(2)
C1 N4 1.371(4)
C1 C2 1.432(4)
C2 C3 1.390(4)
C2 C20 1.426(4)
C3 C4 1.425(4)
C3 H1 0.9400
C4 C5 1.383(4)
C5 C6 1.426(4)
C5 C21 1.494(4)
C6 N2 1.366(4)
C6 C7 1.435(4)
C7 C8 1.358(4)
C7 H2 0.9400
C8 C9 1.437(4)
C8 H3 0.9400
C9 N2 1.351(4)
C9 C10 1.413(4)
C10 C11 1.405(4)
C10 C27 1.488(4)
C11 N3 1.393(4)
C11 C12 1.432(4)
C12 C13 1.355(4)
C12 H4 0.9400
C13 C14 1.443(4)
C13 H5 0.9400
C14 N3 1.358(4)
C14 C15 1.441(4)
C15 C16 1.395(4)
C15 C33 1.518(4)
C16 N4 1.415(4)
C16 C17 1.433(4)
C17 C18 1.369(4)
C17 H6 0.9400
C18 C19 1.408(4)
C18 H7 0.9400
C19 C20 1.406(4)
C19 N4 1.406(4)
C20 C39 1.458(4)
N2 Mn1 1.988(3)
N3 Mn1 2.033(2)
C21 C22 1.384(4)
C21 C26 1.386(4)
C22 C23 1.382(5)
C22 H8 0.9400
C23 C24 1.365(5)
C23 H9 0.9400
C24 C25 1.368(5)
C24 H10 0.9400
C25 C26 1.386(5)
C25 H11 0.9400
C26 H12 0.9400
C27 C28 1.377(5)
C27 C32 1.377(5)
C28 C29 1.377(6)
C28 H13 0.9400
C29 C30 1.355(7)
C29 H14 0.9400
C30 C31 1.365(7)
C30 H15 0.9400
C31 C32 1.378(5)
C31 H16 0.9400
C32 H17 0.9400
C33 C38 1.370(4)
C33 C34 1.382(4)
C34 C35 1.384(5)
C34 H18 0.9400
C35 C36 1.365(5)
C35 H19 0.9400
C36 C37 1.363(5)
C36 H20 0.9400
C37 C38 1.393(5)
C37 H21 0.9400
C38 H22 0.9400
C39 C40 1.383(4)
C39 C44 1.402(4)
C40 C41 1.378(4)
C40 H23 0.9400
C41 C42 1.371(5)
C41 H24 0.9400
C42 C43 1.374(5)
C42 H25 0.9400
C43 C44 1.376(5)
C43 H26 0.9400
C44 H27 0.9400
Mn1 C47 1.798(4)
Mn1 C46 1.804(4)
Mn1 C45 1.814(3)
C45 O1 1.145(4)
C46 O2 1.150(4)
C47 O3 1.145(4)
C48 Cl1 1.668(8)
C48 Cl2 1.745(7)
C48 H28 0.9800
C48 H29 0.9800

loop_
_geom_torsion_atom_site_label_1
_geom_torsion_atom_site_label_2
_geom_torsion_atom_site_label_3
_geom_torsion_atom_site_label_4
_geom_torsion
C4 N1 C1 N4 179.9(3)
Mn1 N1 C1 N4 -29.1(5)
C4 N1 C1 C2 -4.3(3)
Mn1 N1 C1 C2 146.6(2)
N1 C1 C2 C3 2.8(4)
N4 C1 C2 C3 179.6(3)
N1 C1 C2 C20 -174.7(3)
N4 C1 C2 C20 2.1(3)
C20 C2 C3 C4 175.5(5)
C1 C2 C3 C4 0.1(3)
C2 C3 C4 C5 168.9(3)
C2 C3 C4 N1 -2.6(4)
C1 N1 C4 C5 -168.4(3)
Mn1 N1 C4 C5 39.0(4)
C1 N1 C4 C3 4.2(3)
Mn1 N1 C4 C3 -148.5(2)
C3 C4 C5 C6 -164.9(3)
N1 C4 C5 C6 5.9(5)
C3 C4 C5 C21 6.2(5)
N1 C4 C5 C21 177.0(3)
C4 C5 C6 N2 -13.0(5)
C21 C5 C6 N2 175.6(3)
C4 C5 C6 C7 148.0(3)
C21 C5 C6 C7 -23.5(4)
N2 C6 C7 C8 3.3(3)
C5 C6 C7 C8 -159.7(3)
C6 C7 C8 C9 -0.1(3)
C7 C8 C9 N2 -3.2(3)
C7 C8 C9 C10 161.3(3)
N2 C9 C10 C11 10.5(4)
C8 C9 C10 C11 -152.5(3)
N2 C9 C10 C27 -177.0(3)
C8 C9 C10 C27 20.1(4)
C9 C10 C11 N3 -5.4(5)
C27 C10 C11 N3 -177.9(3)
C9 C10 C11 C12 167.6(3)
C27 C10 C11 C12 -4.9(5)
N3 C11 C12 C13 2.0(3)
C10 C11 C12 C13 -171.9(3)
C11 C12 C13 C14 -0.7(3)
C12 C13 C14 N3 -1.0(3)
C12 C13 C14 C15 177.3(3)
N3 C14 C15 C16 21.7(5)
C13 C14 C15 C16 -156.1(3)
N3 C14 C15 C33 -164.5(3)
C13 C14 C15 C33 17.6(4)
C14 C15 C16 N4 5.0(6)
C33 C15 C16 N4 -168.7(3)
C14 C15 C16 C17 174.4(3)
C33 C15 C16 C17 0.7(4)
C15 C16 C17 C18 -168.1(3)
N4 C16 C17 C18 3.9(3)
C16 C17 C18 C19 -1.1(4)
C17 C18 C19 C20 -177.5(4)
C17 C18 C19 N4 -2.2(3)
N4 C19 C20 C2 -4.6(3)
C18 C19 C20 C2 170.5(4)
N4 C19 C20 C39 174.8(3)
C18 C19 C20 C39 -10.2(6)
C3 C2 C20 C19 -173.9(5)
C1 C2 C20 C19 1.5(3)
C3 C2 C20 C39 6.7(8)
C1 C2 C20 C39 -177.9(3)
C10 C9 N2 C6 -160.6(3)
C8 C9 N2 C6 5.3(3)
C10 C9 N2 Mn1 24.8(4)
C8 C9 N2 Mn1 -169.37(19)
C5 C6 N2 C9 158.8(3)
C7 C6 N2 C9 -5.3(3)
C5 C6 N2 Mn1 -26.6(4)
C7 C6 N2 Mn1 169.33(19)
C15 C14 N3 C11 -175.8(3)
C13 C14 N3 C11 2.2(3)
C15 C14 N3 Mn1 30.4(4)
C13 C14 N3 Mn1 -151.6(2)
C10 C11 N3 C14 171.3(3)
C12 C11 N3 C14 -2.6(3)
C10 C11 N3 Mn1 -31.2(4)
C12 C11 N3 Mn1 154.85(19)
N1 C1 N4 C19 171.1(3)
C2 C1 N4 C19 -4.8(3)
N1 C1 N4 C16 -2.5(7)
C2 C1 N4 C16 -178.4(4)
C20 C19 N4 C1 5.9(3)
C18 C19 N4 C1 -170.9(3)
C20 C19 N4 C16 -178.3(3)
C18 C19 N4 C16 4.9(3)
C15 C16 N4 C1 -21.1(6)
C17 C16 N4 C1 168.0(4)
C15 C16 N4 C19 165.6(3)
C17 C16 N4 C19 -5.4(3)
C4 C5 C21 C22 -55.5(5)
C6 C5 C21 C22 116.0(3)
C4 C5 C21 C26 127.3(4)
C6 C5 C21 C26 -61.3(4)
C26 C21 C22 C23 -1.3(5)
C5 C21 C22 C23 -178.6(3)
C21 C22 C23 C24 0.2(6)
C22 C23 C24 C25 0.6(6)
C23 C24 C25 C26 -0.1(6)
C22 C21 C26 C25 1.8(5)
C5 C21 C26 C25 179.1(4)
C24 C25 C26 C21 -1.0(6)
C11 C10 C27 C28 -114.0(4)
C9 C10 C27 C28 73.1(4)
C11 C10 C27 C32 67.6(4)
C9 C10 C27 C32 -105.3(4)
C32 C27 C28 C29 -0.6(6)
C10 C27 C28 C29 -179.0(4)
C27 C28 C29 C30 0.4(8)
C28 C29 C30 C31 0.4(8)
C29 C30 C31 C32 -1.1(8)
C28 C27 C32 C31 -0.1(6)
C10 C27 C32 C31 178.3(4)
C30 C31 C32 C27 0.9(7)
C16 C15 C33 C38 -98.2(3)
C14 C15 C33 C38 86.7(4)
C16 C15 C33 C34 78.9(4)
C14 C15 C33 C34 -96.2(3)
C38 C33 C34 C35 -0.3(5)
C15 C33 C34 C35 -177.5(3)
C33 C34 C35 C36 0.0(6)
C34 C35 C36 C37 -0.3(6)
C35 C36 C37 C38 0.8(6)
C34 C33 C38 C37 0.8(5)
C15 C33 C38 C37 178.0(3)
C36 C37 C38 C33 -1.0(6)
C19 C20 C39 C40 -21.9(5)
C2 C20 C39 C40 157.4(3)
C19 C20 C39 C44 160.3(3)
C2 C20 C39 C44 -20.4(5)
C44 C39 C40 C41 -1.1(5)
C20 C39 C40 C41 -178.9(3)
C39 C40 C41 C42 2.0(5)
C40 C41 C42 C43 -1.5(6)
C41 C42 C43 C44 0.2(6)
C42 C43 C44 C39 0.7(6)
C40 C39 C44 C43 -0.2(5)
C20 C39 C44 C43 177.7(3)
C9 N2 Mn1 C47 134.6(2)
C6 N2 Mn1 C47 -39.1(2)
C9 N2 Mn1 C45 45.8(2)
C6 N2 Mn1 C45 -127.9(2)
C9 N2 Mn1 N1 -136.8(2)
C6 N2 Mn1 N1 49.5(2)
C9 N2 Mn1 N3 -45.2(2)
C6 N2 Mn1 N3 141.1(2)
C1 N1 Mn1 C47 -106.3(3)
C4 N1 Mn1 C47 39.9(3)
C1 N1 Mn1 C46 -19.9(3)
C4 N1 Mn1 C46 126.3(2)
C1 N1 Mn1 N2 159.2(3)
C4 N1 Mn1 N2 -54.6(2)
C1 N1 Mn1 N3 74.7(3)
C4 N1 Mn1 N3 -139.1(2)
C14 N3 Mn1 C46 14.1(3)
C11 N3 Mn1 C46 -137.5(2)
C14 N3 Mn1 C45 104.2(3)
C11 N3 Mn1 C45 -47.4(2)
C14 N3 Mn1 N2 -163.2(2)
C11 N3 Mn1 N2 45.2(2)
C14 N3 Mn1 N1 -84.4(2)
C11 N3 Mn1 N1 124.1(2)
